data_7102420
loop_
_publ_author_name
'Dong, Yu-Bin'
'Zhao, Xia'
'Tang, Bo'
'Wang, Huai-You'
'Huang, Ru-Qi'
'Smith, Mark D'
'Zur Loye, Hans-Conrad'

_publ_section_title
;
 Novel organic-inorganic composite coordination polymers generated from
 new multidentate Schiff-base ligand and Ag(I) salts.
;
_journal_issue 2
_journal_name_full 'Chemical communications (Cambridge, England)'
_journal_page_first 220
_journal_page_last 221
_journal_paper_doi 10.1039/b311510k
_journal_year 2004
_chemical_formula_moiety
;
[Ag2 (C12H12N6)2] (Sb6)2 (CH2Cl2)
;
_chemical_formula_sum 'C25 H26 Ag2 Cl2 F12 N12 Sb2'
_chemical_formula_weight 1252.72
_chemical_name_systematic
;
?
;
_space_group_IT_number 56
_symmetry_cell_setting orthorhombic
_symmetry_space_group_name_Hall '-P 2ab 2ac'
_symmetry_space_group_name_H-M 'P c c n'
_atom_sites_solution_hydrogens geom
_atom_sites_solution_primary direct
_atom_sites_solution_secondary difmap
_audit_creation_method SHELXL-97
_cell_angle_alpha 90.00
_cell_angle_beta 90.00
_cell_angle_gamma 90.00
_cell_formula_units_Z 8
_cell_length_a 15.9230(7)
_cell_length_b 32.0114(15)
_cell_length_c 14.5787(7)
_cell_measurement_reflns_used 9466
_cell_measurement_temperature 150(1)
_cell_measurement_theta_max 26.441
_cell_measurement_theta_min 2.282
_cell_volume 7431.0(6)
_computing_cell_refinement 'SAINT+ NT V6.22 (Bruker, 2001)'
_computing_data_collection 'SMART NT V5.625 (Bruker, 1998)'
_computing_data_reduction 'SAINT+ NT V6.22'
_computing_molecular_graphics 'SHELXTL V6.1 (Sheldrick, 2000)'
_computing_publication_material 'SHELXTL V6.1'
_computing_structure_refinement 'SHELXL-97 (Sheldrick, 1997)'
_computing_structure_solution 'SHELXS-97 (Sheldrick, 1997)'
_diffrn_ambient_temperature 150(2)
_diffrn_measured_fraction_theta_full 0.997
_diffrn_measured_fraction_theta_max 0.997
_diffrn_measurement_device_type 'Bruker SMART APEX CCD diffractometer'
_diffrn_measurement_method 'omega scans'
_diffrn_radiation_monochromator graphite
_diffrn_radiation_source 'fine-focus sealed tube'
_diffrn_radiation_type MoK\a
_diffrn_radiation_wavelength 0.71073
_diffrn_reflns_av_R_equivalents 0.0403
_diffrn_reflns_av_sigmaI/netI 0.0242
_diffrn_reflns_limit_h_max 19
_diffrn_reflns_limit_h_min -19
_diffrn_reflns_limit_k_max 40
_diffrn_reflns_limit_k_min -39
_diffrn_reflns_limit_l_max 18
_diffrn_reflns_limit_l_min -18
_diffrn_reflns_number 58821
_diffrn_reflns_theta_full 26.44
_diffrn_reflns_theta_max 26.44
_diffrn_reflns_theta_min 1.43
_diffrn_standards_decay_% 0
_exptl_absorpt_coefficient_mu 2.721
_exptl_absorpt_correction_T_max 1.0000
_exptl_absorpt_correction_T_min 0.7395
_exptl_absorpt_correction_type multi-scan
_exptl_absorpt_process_details '(SADABS, Bruker, 2001)'
_exptl_crystal_colour yellow
_exptl_crystal_density_diffrn 2.239
_exptl_crystal_density_method 'not measured'
_exptl_crystal_description needle
_exptl_crystal_F_000 4784
_exptl_crystal_size_max 0.46
_exptl_crystal_size_mid 0.20
_exptl_crystal_size_min 0.06
_refine_diff_density_max 1.157
_refine_diff_density_min -2.223
_refine_diff_density_rms 0.192
_refine_ls_extinction_method none
_refine_ls_goodness_of_fit_ref 1.052
_refine_ls_hydrogen_treatment constr
_refine_ls_matrix_type full
_refine_ls_number_parameters 533
_refine_ls_number_reflns 7641
_refine_ls_number_restraints 0
_refine_ls_restrained_S_all 1.052
_refine_ls_R_factor_all 0.0506
_refine_ls_R_factor_gt 0.0450
_refine_ls_shift/su_max 0.002
_refine_ls_shift/su_mean 0.000
_refine_ls_structure_factor_coef Fsqd
_refine_ls_weighting_details 'calc w=1/[\s^2^(Fo^2^)+(0.0734P)^2^+31.5728P] where P=(Fo^2^+2Fc^2^)/3'
_refine_ls_weighting_scheme calc
_refine_ls_wR_factor_gt 0.1273
_refine_ls_wR_factor_ref 0.1323
_reflns_number_gt 6732
_reflns_number_total 7641
_reflns_threshold_expression >2sigma(I)
_cod_data_source_file b311510k.txt
_cod_data_source_block 2
_cod_depositor_comments
;
The following automatic conversions were performed:
'_symmetry_cell_setting' value 'Orthorhombic' changed to 'orthorhombic'
according to '/home/saulius/struct/CIF-dictionaries/cif_core.dic'
dictionary named 'cif_core.dic' version 2.4.1 from 2010-06-29.

Automatic conversion script
Id: cif_fix_enum 1527 2010-12-29 10:47:43Z saulius 
;
_cod_database_code 7102420

loop_
_symmetry_equiv_pos_as_xyz
'x, y, z'
'-x+1/2, -y+1/2, z'
'-x, y+1/2, -z+1/2'
'x+1/2, -y, -z+1/2'
'-x, -y, -z'
'x-1/2, y-1/2, -z'
'x, -y-1/2, z-1/2'
'-x-1/2, y, z-1/2'

loop_
_atom_site_label
_atom_site_type_symbol
_atom_site_fract_x
_atom_site_fract_y
_atom_site_fract_z
_atom_site_U_iso_or_equiv
_atom_site_adp_type
_atom_site_occupancy
_atom_site_symmetry_multiplicity
_atom_site_calc_flag
_atom_site_refinement_flags
_atom_site_disorder_assembly
_atom_site_disorder_group
Ag1 Ag 0.02289(2) 0.640896(14) 0.48652(3) 0.03415(12) Uani 1 1 d . . .
Ag2 Ag 0.02900(3) 0.634047(11) 0.80549(3) 0.03175(12) Uani 1 1 d . . .
C1 C 0.1904(4) 0.6551(2) 0.3621(4) 0.0464(15) Uani 1 1 d . . .
H1 H 0.1519 0.6696 0.3237 0.056 Uiso 1 1 calc R . .
C2 C 0.2733(4) 0.65162(19) 0.3350(4) 0.0420(13) Uani 1 1 d . . .
H2 H 0.2903 0.6636 0.2784 0.050 Uiso 1 1 calc R . .
C3 C 0.3022(3) 0.61573(16) 0.4647(4) 0.0337(11) Uani 1 1 d . . .
H3 H 0.3411 0.6012 0.5024 0.040 Uiso 1 1 calc R . .
C4 C 0.2198(3) 0.61907(15) 0.4935(3) 0.0286(10) Uani 1 1 d . . .
C5 C 0.1911(3) 0.60084(15) 0.5820(3) 0.0285(10) Uani 1 1 d . . .
C6 C 0.2534(4) 0.5819(2) 0.6454(4) 0.0444(14) Uani 1 1 d . . .
H6A H 0.2266 0.5761 0.7045 0.067 Uiso 1 1 calc R . .
H6B H 0.3002 0.6013 0.6545 0.067 Uiso 1 1 calc R . .
H6C H 0.2746 0.5558 0.6190 0.067 Uiso 1 1 calc R . .
C7 C 0.0464(3) 0.55192(16) 0.6787(3) 0.0295(10) Uani 1 1 d . . .
C8 C 0.0459(5) 0.5236(2) 0.5966(4) 0.0526(17) Uani 1 1 d . . .
H8A H 0.0396 0.5403 0.5407 0.079 Uiso 1 1 calc R . .
H8B H -0.0011 0.5039 0.6015 0.079 Uiso 1 1 calc R . .
H8C H 0.0988 0.5080 0.5940 0.079 Uiso 1 1 calc R . .
C9 C 0.0061(3) 0.53782(16) 0.7651(3) 0.0283(10) Uani 1 1 d . . .
C10 C -0.0087(4) 0.49599(18) 0.7828(4) 0.0412(13) Uani 1 1 d . . .
H10 H 0.0081 0.4760 0.7382 0.049 Uiso 1 1 calc R . .
C11 C -0.0691(4) 0.51144(19) 0.9183(4) 0.0415(13) Uani 1 1 d . . .
H11 H -0.0965 0.5032 0.9732 0.050 Uiso 1 1 calc R . .
C12 C -0.0552(3) 0.55334(17) 0.9026(4) 0.0343(11) Uani 1 1 d . . .
H12 H -0.0736 0.5730 0.9470 0.041 Uiso 1 1 calc R . .
C13 C -0.1381(4) 0.59657(18) 0.3901(4) 0.0428(13) Uani 1 1 d . . .
H13 H -0.0982 0.5855 0.3482 0.051 Uiso 1 1 calc R . .
C14 C -0.2221(5) 0.5920(2) 0.3714(4) 0.0512(17) Uani 1 1 d . . .
H14 H -0.2384 0.5767 0.3186 0.061 Uiso 1 1 calc R . .
C15 C -0.2539(4) 0.6271(2) 0.4996(4) 0.0418(13) Uani 1 1 d . . .
H15 H -0.2941 0.6389 0.5403 0.050 Uiso 1 1 calc R . .
C16 C -0.1692(3) 0.63048(15) 0.5214(3) 0.0290(10) Uani 1 1 d . . .
C17 C -0.1423(3) 0.65085(15) 0.6090(3) 0.0284(10) Uani 1 1 d . . .
C18 C -0.2031(4) 0.6536(2) 0.6874(4) 0.0456(15) Uani 1 1 d . . .
H18A H -0.1727 0.6507 0.7455 0.068 Uiso 1 1 calc R . .
H18B H -0.2448 0.6312 0.6821 0.068 Uiso 1 1 calc R . .
H18C H -0.2316 0.6807 0.6859 0.068 Uiso 1 1 calc R . .
C19 C -0.0387(3) 0.71950(15) 0.7085(3) 0.0256(9) Uani 1 1 d . . .
C20 C -0.0731(4) 0.75118(17) 0.6434(4) 0.0404(13) Uani 1 1 d . . .
H20A H -0.0873 0.7376 0.5852 0.061 Uiso 1 1 calc R . .
H20B H -0.0309 0.7729 0.6325 0.061 Uiso 1 1 calc R . .
H20C H -0.1236 0.7639 0.6697 0.061 Uiso 1 1 calc R . .
C21 C -0.0020(3) 0.73353(15) 0.7966(3) 0.0249(9) Uani 1 1 d . . .
C22 C -0.0076(3) 0.77508(15) 0.8252(4) 0.0289(10) Uani 1 1 d . . .
H22 H -0.0360 0.7945 0.7870 0.035 Uiso 1 1 calc R . .
C23 C 0.0648(4) 0.76041(19) 0.9543(4) 0.0410(13) Uani 1 1 d . . .
H23 H 0.0902 0.7690 1.0102 0.049 Uiso 1 1 calc R . .
C24 C 0.0701(4) 0.71888(18) 0.9281(4) 0.0398(13) Uani 1 1 d . . .
H24 H 0.0987 0.6997 0.9667 0.048 Uiso 1 1 calc R . .
N1 N 0.1629(3) 0.63858(14) 0.4410(3) 0.0357(10) Uani 1 1 d . . .
N2 N 0.3293(3) 0.63214(14) 0.3856(3) 0.0379(10) Uani 1 1 d . . .
N3 N 0.1118(3) 0.60245(12) 0.5965(3) 0.0270(8) Uani 1 1 d . . .
N4 N 0.0805(3) 0.58785(13) 0.6790(3) 0.0271(8) Uani 1 1 d . . .
N5 N -0.0168(2) 0.56732(13) 0.8273(3) 0.0268(8) Uani 1 1 d . . .
N6 N -0.0452(4) 0.48237(17) 0.8590(4) 0.0477(13) Uani 1 1 d . . .
N7 N -0.1109(3) 0.61605(13) 0.4652(3) 0.0319(9) Uani 1 1 d . . .
N8 N -0.2808(4) 0.60815(18) 0.4242(4) 0.0508(14) Uani 1 1 d . . .
N9 N -0.0676(2) 0.66489(12) 0.6117(3) 0.0239(8) Uani 1 1 d . . .
N10 N -0.0388(2) 0.67990(13) 0.6946(3) 0.0262(8) Uani 1 1 d . . .
N11 N 0.0361(3) 0.70515(14) 0.8499(3) 0.0323(9) Uani 1 1 d . . .
N12 N 0.0252(3) 0.78853(14) 0.9033(3) 0.0342(10) Uani 1 1 d . . .
Sb1 Sb 0.2500 0.7500 0.65119(4) 0.03935(15) Uani 1 2 d S . .
F11 F 0.1668(3) 0.70865(15) 0.6509(3) 0.0676(12) Uani 1 1 d . . .
F12 F 0.2500 0.7500 0.7785(4) 0.0656(17) Uani 1 2 d S . .
F13 F 0.1671(3) 0.79082(17) 0.6516(4) 0.0876(17) Uani 1 1 d . . .
F14 F 0.2500 0.7500 0.5237(4) 0.0693(19) Uani 1 2 d S . .
Sb2 Sb 0.24003(3) 0.491293(13) 0.36920(3) 0.04173(13) Uani 1 1 d . . .
F21 F 0.1620(3) 0.53442(14) 0.3624(4) 0.0850(16) Uani 1 1 d . . .
F22 F 0.3264(3) 0.52942(14) 0.3865(5) 0.0912(18) Uani 1 1 d . . .
F23 F 0.3180(3) 0.44801(13) 0.3772(4) 0.0745(13) Uani 1 1 d . . .
F24 F 0.1578(4) 0.45136(16) 0.3521(5) 0.121(3) Uani 1 1 d . . .
F25 F 0.2260(4) 0.4889(2) 0.4939(3) 0.0906(17) Uani 1 1 d . . .
F26 F 0.2579(7) 0.49287(17) 0.2450(4) 0.179(5) Uani 1 1 d . . .
Sb3 Sb 0.24494(11) 0.25834(3) 0.09456(5) 0.0309(3) Uani 0.50 1 d P . .
F30 F 0.1535(7) 0.2941(3) 0.1017(8) 0.044(2) Uani 0.50 1 d P . .
F31 F 0.1731(4) 0.2153(2) 0.0589(6) 0.0522(18) Uani 0.50 1 d P . .
F32 F 0.2287(7) 0.2438(4) 0.2175(5) 0.064(3) Uani 0.50 1 d P . .
F33 F 0.3366(8) 0.2230(3) 0.0850(11) 0.064(3) Uani 0.50 1 d P . .
F34 F 0.2587(5) 0.2739(3) -0.0276(5) 0.059(2) Uani 0.50 1 d P . .
F35 F 0.3160(5) 0.3014(2) 0.1309(6) 0.0534(19) Uani 0.50 1 d P . .
C51 C 0.9895(17) 0.6080(5) 0.1244(15) 0.292(18) Uani 1 1 d . A 1
H51A H 1.0276 0.5868 0.0978 0.350 Uiso 1 1 calc R A 1
H51B H 0.9343 0.5944 0.1332 0.350 Uiso 1 1 calc R A 1
Cl1 Cl 1.0288(2) 0.62104(12) 0.2347(3) 0.1171(10) Uani 1 1 d . A 1
Cl2 Cl 0.9775(2) 0.64414(9) 0.0493(3) 0.1071(9) Uani 1 1 d . A 1

loop_
_atom_site_aniso_label
_atom_site_aniso_U_11
_atom_site_aniso_U_22
_atom_site_aniso_U_33
_atom_site_aniso_U_23
_atom_site_aniso_U_13
_atom_site_aniso_U_12
Ag1 0.0306(2) 0.0415(2) 0.0304(2) 0.00303(16) 0.00471(15) 0.00225(15)
Ag2 0.0425(2) 0.0236(2) 0.0291(2) -0.00327(14) -0.00525(16) 0.00115(15)
C1 0.042(3) 0.059(4) 0.039(3) 0.014(3) 0.010(3) 0.012(3)
C2 0.046(3) 0.041(3) 0.039(3) 0.007(3) 0.015(3) 0.004(3)
C3 0.033(3) 0.030(3) 0.039(3) -0.002(2) 0.004(2) -0.001(2)
C4 0.035(3) 0.020(2) 0.031(2) 0.0000(19) 0.002(2) -0.0014(19)
C5 0.033(3) 0.025(2) 0.027(2) -0.0013(19) 0.003(2) 0.0022(19)
C6 0.035(3) 0.054(4) 0.045(3) 0.014(3) 0.001(2) 0.007(3)
C7 0.033(2) 0.028(2) 0.027(2) -0.005(2) 0.002(2) -0.001(2)
C8 0.077(5) 0.046(4) 0.035(3) -0.016(3) 0.018(3) -0.024(3)
C9 0.026(2) 0.031(3) 0.028(2) 0.0009(19) -0.0004(19) -0.0030(19)
C10 0.055(3) 0.031(3) 0.038(3) -0.004(2) 0.007(3) -0.003(2)
C11 0.034(3) 0.052(3) 0.039(3) 0.014(3) 0.006(2) -0.003(2)
C12 0.032(3) 0.041(3) 0.030(3) 0.001(2) 0.004(2) 0.007(2)
C13 0.063(4) 0.036(3) 0.029(3) -0.008(2) 0.000(3) -0.005(3)
C14 0.078(5) 0.040(3) 0.036(3) -0.007(3) -0.018(3) -0.017(3)
C15 0.039(3) 0.046(3) 0.041(3) -0.001(3) -0.003(2) -0.013(3)
C16 0.038(3) 0.026(2) 0.024(2) 0.0015(18) -0.002(2) -0.007(2)
C17 0.035(3) 0.026(2) 0.024(2) -0.0026(18) 0.002(2) -0.0040(19)
C18 0.040(3) 0.060(4) 0.036(3) -0.014(3) 0.011(2) -0.020(3)
C19 0.025(2) 0.025(2) 0.026(2) -0.0034(18) 0.0009(18) -0.0013(18)
C20 0.057(4) 0.027(3) 0.038(3) 0.001(2) -0.013(3) -0.003(2)
C21 0.021(2) 0.026(2) 0.028(2) -0.0039(19) 0.0024(18) -0.0017(17)
C22 0.028(2) 0.024(2) 0.034(3) -0.004(2) 0.000(2) -0.0019(19)
C23 0.039(3) 0.044(3) 0.040(3) -0.015(3) -0.009(2) 0.004(2)
C24 0.047(3) 0.037(3) 0.035(3) -0.011(2) -0.014(2) 0.012(2)
N1 0.037(2) 0.040(2) 0.031(2) 0.0059(19) 0.0066(19) 0.0058(19)
N2 0.039(3) 0.031(2) 0.043(3) -0.0013(19) 0.010(2) -0.0015(19)
N3 0.032(2) 0.025(2) 0.024(2) 0.0021(15) 0.0031(16) 0.0017(16)
N4 0.028(2) 0.028(2) 0.0251(19) 0.0013(16) 0.0026(16) 0.0006(16)
N5 0.0247(19) 0.031(2) 0.0251(19) 0.0027(17) -0.0010(15) 0.0027(16)
N6 0.060(3) 0.037(3) 0.047(3) 0.007(2) 0.001(2) -0.011(2)
N7 0.044(2) 0.027(2) 0.024(2) -0.0021(16) -0.0001(18) -0.0028(18)
N8 0.055(3) 0.053(3) 0.044(3) -0.001(2) -0.017(3) -0.021(3)
N9 0.0279(19) 0.0235(19) 0.0203(18) -0.0018(15) -0.0006(15) -0.0008(15)
N10 0.028(2) 0.029(2) 0.0215(19) -0.0029(16) -0.0021(15) -0.0020(16)
N11 0.037(2) 0.030(2) 0.030(2) -0.0063(17) -0.0073(18) 0.0050(18)
N12 0.032(2) 0.032(2) 0.039(2) -0.0096(19) 0.0017(18) 0.0001(17)
Sb1 0.0391(3) 0.0511(3) 0.0278(3) 0.000 0.000 0.0029(2)
F11 0.072(3) 0.085(3) 0.046(2) 0.013(2) -0.0140(19) -0.031(2)
F12 0.098(5) 0.070(4) 0.029(3) 0.000 0.000 -0.018(3)
F13 0.077(3) 0.090(4) 0.096(4) 0.023(3) 0.024(3) 0.039(3)
F14 0.050(3) 0.129(6) 0.029(3) 0.000 0.000 -0.020(3)
Sb2 0.0620(3) 0.0341(2) 0.0291(2) 0.00118(15) -0.00268(16) -0.00065(17)
F21 0.090(3) 0.051(3) 0.114(4) 0.000(2) -0.043(3) 0.019(2)
F22 0.069(3) 0.046(3) 0.159(5) -0.009(3) 0.034(3) -0.010(2)
F23 0.076(3) 0.042(2) 0.106(4) 0.008(2) 0.029(3) 0.012(2)
F24 0.099(4) 0.054(3) 0.211(8) 0.021(4) -0.089(5) -0.017(3)
F25 0.108(4) 0.125(5) 0.039(2) 0.009(3) 0.019(2) 0.033(3)
F26 0.451(15) 0.055(3) 0.032(3) -0.002(2) 0.024(5) 0.040(5)
Sb3 0.0287(5) 0.0347(8) 0.0294(3) -0.0026(3) -0.0021(3) 0.0005(7)
F30 0.038(5) 0.038(6) 0.057(5) 0.000(5) 0.010(4) 0.005(4)
F31 0.041(4) 0.047(4) 0.069(5) -0.011(4) -0.009(4) -0.010(3)
F32 0.093(10) 0.065(8) 0.035(4) 0.015(4) -0.008(4) -0.008(6)
F33 0.042(5) 0.045(7) 0.106(10) -0.017(6) -0.016(5) 0.014(6)
F34 0.055(4) 0.090(6) 0.031(4) 0.005(4) 0.010(3) -0.001(4)
F35 0.041(4) 0.042(4) 0.077(6) 0.001(4) -0.020(4) -0.007(3)
C51 0.51(4) 0.082(10) 0.28(2) 0.074(12) -0.32(3) -0.090(16)
Cl1 0.112(2) 0.112(2) 0.127(3) -0.023(2) 0.0124(19) -0.0096(17)
Cl2 0.121(2) 0.0719(16) 0.128(3) -0.0054(16) 0.0114(19) -0.0091(14)

loop_
_atom_type_symbol
_atom_type_description
_atom_type_scat_dispersion_real
_atom_type_scat_dispersion_imag
_atom_type_scat_source
C C 0.0033 0.0016 'International Tables Vol C Tables 4.2.6.8 and 6.1.1.4'
H H 0.0000 0.0000 'International Tables Vol C Tables 4.2.6.8 and 6.1.1.4'
N N 0.0061 0.0033 'International Tables Vol C Tables 4.2.6.8 and 6.1.1.4'
F F 0.0171 0.0103 'International Tables Vol C Tables 4.2.6.8 and 6.1.1.4'
Ag Ag -0.8971 1.1015 'International Tables Vol C Tables 4.2.6.8 and 6.1.1.4'
Sb Sb -0.5866 1.5461 'International Tables Vol C Tables 4.2.6.8 and 6.1.1.4'
Cl Cl 0.1484 0.1585 'International Tables Vol C Tables 4.2.6.8 and 6.1.1.4'

loop_
_geom_angle_atom_site_label_1
_geom_angle_atom_site_label_2
_geom_angle_atom_site_label_3
_geom_angle
_geom_angle_site_symmetry_1
_geom_angle_site_symmetry_3
N7 Ag1 N1 147.10(16) . .
N7 Ag1 N9 70.33(14) . .
N1 Ag1 N9 141.81(15) . .
N7 Ag1 N3 116.59(14) . .
N1 Ag1 N3 67.64(14) . .
N9 Ag1 N3 90.57(13) . .
N7 Ag1 N12 104.75(14) . 7_575
N1 Ag1 N12 83.09(15) . 7_575
N9 Ag1 N12 94.85(14) . 7_575
N3 Ag1 N12 137.60(14) . 7_575
N5 Ag2 N11 151.33(15) . .
N5 Ag2 N10 121.05(14) . .
N11 Ag2 N10 67.88(14) . .
N5 Ag2 N4 69.74(14) . .
N11 Ag2 N4 138.92(15) . .
N10 Ag2 N4 90.72(13) . .
N5 Ag2 N2 101.38(14) . 8_656
N11 Ag2 N2 81.68(15) . 8_656
N10 Ag2 N2 135.47(15) . 8_656
N4 Ag2 N2 91.91(15) . 8_656
N1 C1 C2 121.6(6) . .
N1 C1 H1 119.2 . .
C2 C1 H1 119.2 . .
N2 C2 C1 121.7(5) . .
N2 C2 H2 119.1 . .
C1 C2 H2 119.1 . .
N2 C3 C4 122.5(5) . .
N2 C3 H3 118.7 . .
C4 C3 H3 118.7 . .
N1 C4 C3 120.3(5) . .
N1 C4 C5 118.0(5) . .
C3 C4 C5 121.7(5) . .
N3 C5 C6 124.9(5) . .
N3 C5 C4 115.5(4) . .
C6 C5 C4 119.6(5) . .
C5 C6 H6A 109.5 . .
C5 C6 H6B 109.5 . .
H6A C6 H6B 109.5 . .
C5 C6 H6C 109.5 . .
H6A C6 H6C 109.5 . .
H6B C6 H6C 109.5 . .
N4 C7 C9 117.1(4) . .
N4 C7 C8 123.5(5) . .
C9 C7 C8 119.3(5) . .
C7 C8 H8A 109.5 . .
C7 C8 H8B 109.5 . .
H8A C8 H8B 109.5 . .
C7 C8 H8C 109.5 . .
H8A C8 H8C 109.5 . .
H8B C8 H8C 109.5 . .
N5 C9 C10 120.2(5) . .
N5 C9 C7 118.1(4) . .
C10 C9 C7 121.7(5) . .
N6 C10 C9 123.2(5) . .
N6 C10 H10 118.4 . .
C9 C10 H10 118.4 . .
N6 C11 C12 121.9(5) . .
N6 C11 H11 119.0 . .
C12 C11 H11 119.0 . .
N5 C12 C11 122.5(5) . .
N5 C12 H12 118.8 . .
C11 C12 H12 118.8 . .
N7 C13 C14 122.0(6) . .
N7 C13 H13 119.0 . .
C14 C13 H13 119.0 . .
N8 C14 C13 122.3(5) . .
N8 C14 H14 118.8 . .
C13 C14 H14 118.8 . .
N8 C15 C16 122.6(6) . .
N8 C15 H15 118.7 . .
C16 C15 H15 118.7 . .
N7 C16 C15 120.9(5) . .
N7 C16 C17 118.7(5) . .
C15 C16 C17 120.5(5) . .
N9 C17 C16 116.7(4) . .
N9 C17 C18 124.0(5) . .
C16 C17 C18 119.4(4) . .
C17 C18 H18A 109.5 . .
C17 C18 H18B 109.5 . .
H18A C18 H18B 109.5 . .
C17 C18 H18C 109.5 . .
H18A C18 H18C 109.5 . .
H18B C18 H18C 109.5 . .
N10 C19 C21 115.9(4) . .
N10 C19 C20 124.8(4) . .
C21 C19 C20 119.3(4) . .
C19 C20 H20A 109.5 . .
C19 C20 H20B 109.5 . .
H20A C20 H20B 109.5 . .
C19 C20 H20C 109.5 . .
H20A C20 H20C 109.5 . .
H20B C20 H20C 109.5 . .
N11 C21 C22 120.1(4) . .
N11 C21 C19 118.4(4) . .
C22 C21 C19 121.5(4) . .
N12 C22 C21 122.8(5) . .
N12 C22 H22 118.6 . .
C21 C22 H22 118.6 . .
N12 C23 C24 121.7(5) . .
N12 C23 H23 119.1 . .
C24 C23 H23 119.1 . .
N11 C24 C23 121.7(5) . .
N11 C24 H24 119.1 . .
C23 C24 H24 119.1 . .
C1 N1 C4 117.0(5) . .
C1 N1 Ag1 123.0(4) . .
C4 N1 Ag1 120.0(3) . .
C2 N2 C3 116.8(5) . .
C2 N2 Ag2 109.4(4) . 8_655
C3 N2 Ag2 133.8(4) . 8_655
C5 N3 N4 119.0(4) . .
C5 N3 Ag1 118.6(3) . .
N4 N3 Ag1 121.8(3) . .
C7 N4 N3 117.1(4) . .
C7 N4 Ag2 113.4(3) . .
N3 N4 Ag2 124.0(3) . .
C12 N5 C9 116.0(4) . .
C12 N5 Ag2 125.1(4) . .
C9 N5 Ag2 118.2(3) . .
C11 N6 C10 116.1(5) . .
C16 N7 C13 116.3(5) . .
C16 N7 Ag1 116.6(3) . .
C13 N7 Ag1 125.1(4) . .
C14 N8 C15 115.7(6) . .
C17 N9 N10 117.5(4) . .
C17 N9 Ag1 114.6(3) . .
N10 N9 Ag1 124.5(3) . .
C19 N10 N9 118.8(4) . .
C19 N10 Ag2 119.4(3) . .
N9 N10 Ag2 121.3(3) . .
C24 N11 C21 117.1(5) . .
C24 N11 Ag2 124.6(4) . .
C21 N11 Ag2 118.1(3) . .
C22 N12 C23 116.6(5) . .
C22 N12 Ag1 133.4(4) . 7_576
C23 N12 Ag1 109.9(3) . 7_576
F12 Sb1 F13 89.81(17) . .
F12 Sb1 F13 89.81(17) . 2_565
F13 Sb1 F13 179.6(3) . 2_565
F12 Sb1 F14 180.000(3) . .
F13 Sb1 F14 90.19(17) . .
F13 Sb1 F14 90.19(17) 2_565 .
F12 Sb1 F11 90.13(12) . 2_565
F13 Sb1 F11 90.3(3) . 2_565
F13 Sb1 F11 89.7(3) 2_565 2_565
F14 Sb1 F11 89.87(12) . 2_565
F12 Sb1 F11 90.13(12) . .
F13 Sb1 F11 89.7(3) . .
F13 Sb1 F11 90.3(3) 2_565 .
F14 Sb1 F11 89.87(12) . .
F11 Sb1 F11 179.7(2) 2_565 .
F26 Sb2 F25 177.9(4) . .
F26 Sb2 F24 89.8(4) . .
F25 Sb2 F24 91.1(3) . .
F26 Sb2 F22 90.1(4) . .
F25 Sb2 F22 89.0(3) . .
F24 Sb2 F22 177.3(2) . .
F26 Sb2 F21 91.8(3) . .
F25 Sb2 F21 90.1(2) . .
F24 Sb2 F21 91.9(3) . .
F22 Sb2 F21 90.8(2) . .
F26 Sb2 F23 88.8(3) . .
F25 Sb2 F23 89.4(2) . .
F24 Sb2 F23 88.1(2) . .
F22 Sb2 F23 89.3(2) . .
F21 Sb2 F23 179.5(2) . .
Sb3 Sb3 F33 131.2(6) 2 2
Sb3 Sb3 F31 105.2(5) 2 2
F33 Sb3 F31 118.4(6) 2 2
Sb3 Sb3 F32 84.1(4) 2 2
F33 Sb3 F32 108.5(8) 2 2
F31 Sb3 F32 98.4(4) 2 2
Sb3 Sb3 F33 35.7(5) 2 .
F33 Sb3 F33 163.6(7) 2 .
F31 Sb3 F33 70.3(5) 2 .
F32 Sb3 F33 82.6(6) 2 .
Sb3 Sb3 F30 144.8(6) 2 .
F33 Sb3 F30 16.1(7) 2 .
F31 Sb3 F30 109.0(4) 2 .
F32 Sb3 F30 98.5(6) 2 .
F33 Sb3 F30 178.8(5) . .
Sb3 Sb3 F35 122.2(4) 2 .
F33 Sb3 F35 105.7(6) 2 .
F31 Sb3 F35 39.1(4) 2 .
F32 Sb3 F35 67.2(4) 2 .
F33 Sb3 F35 89.6(5) . .
F30 Sb3 F35 90.3(4) . .
Sb3 Sb3 F34 102.8(3) 2 .
F33 Sb3 F34 84.4(7) 2 .
F31 Sb3 F34 57.7(4) 2 .
F32 Sb3 F34 156.0(4) 2 .
F33 Sb3 F34 89.9(6) . .
F30 Sb3 F34 88.9(4) . .
F35 Sb3 F34 90.2(4) . .
Sb3 Sb3 F31 58.0(4) 2 .
F33 Sb3 F31 74.0(6) 2 .
F31 Sb3 F31 141.3(5) 2 .
F32 Sb3 F31 112.5(4) 2 .
F33 Sb3 F31 90.7(5) . .
F30 Sb3 F31 89.4(4) . .
F35 Sb3 F31 179.6(4) . .
F34 Sb3 F31 90.2(4) . .
Sb3 Sb3 F32 78.6(4) 2 .
F33 Sb3 F32 94.1(7) 2 .
F31 Sb3 F32 122.8(4) 2 .
F32 Sb3 F32 24.4(5) 2 .
F33 Sb3 F32 91.7(7) . .
F30 Sb3 F32 89.4(6) . .
F35 Sb3 F32 89.7(4) . .
F34 Sb3 F32 178.4(5) . .
F31 Sb3 F32 89.9(4) . .
Sb3 Sb3 F34 61.9(3) 2 2
F33 Sb3 F34 95.7(6) 2 2
F31 Sb3 F34 90.3(4) 2 2
F32 Sb3 F34 146.0(5) 2 2
F33 Sb3 F34 69.6(5) . 2
F30 Sb3 F34 109.6(4) . 2
F35 Sb3 F34 129.4(4) . 2
F34 Sb3 F34 46.4(5) . 2
F31 Sb3 F34 51.1(4) . 2
F32 Sb3 F34 134.5(4) . 2
Sb3 Sb3 F35 45.4(4) 2 2
F33 Sb3 F35 89.2(5) 2 2
F31 Sb3 F35 150.7(3) 2 2
F32 Sb3 F35 80.5(4) 2 2
F33 Sb3 F35 80.6(5) . 2
F30 Sb3 F35 100.1(4) . 2
F35 Sb3 F35 147.2(5) . 2
F34 Sb3 F35 120.8(4) . 2
F31 Sb3 F35 32.6(3) . 2
F32 Sb3 F35 59.6(4) . 2
F34 Sb3 F35 76.2(3) 2 2
F33 F30 Sb3 40(2) 2 .
F33 F30 Sb3 34(2) 2 2
Sb3 F30 Sb3 7.92(12) . 2
F35 F31 Sb3 80.6(5) 2 2
F35 F31 F34 130.8(7) 2 2
Sb3 F31 F34 67.8(4) 2 2
F35 F31 Sb3 89.8(6) 2 .
Sb3 F31 Sb3 16.78(9) 2 .
F34 F31 Sb3 70.4(4) 2 .
F32 F32 Sb3 79.7(4) 2 2
F32 F32 Sb3 75.9(4) 2 .
Sb3 F32 Sb3 17.25(8) 2 .
F30 F33 Sb3 124(3) 2 2
F30 F33 Sb3 135(3) 2 .
Sb3 F33 Sb3 13.09(16) 2 .
F34 F34 F31 108.3(6) 2 2
F34 F34 Sb3 73.5(3) 2 .
F31 F34 Sb3 54.5(3) 2 .
F34 F34 Sb3 60.1(3) 2 2
F31 F34 Sb3 58.5(3) 2 2
Sb3 F34 Sb3 15.31(8) . 2
F31 F35 Sb3 60.3(4) 2 .
F31 F35 Sb3 57.6(4) 2 2
Sb3 F35 Sb3 12.33(9) . 2
Cl2 C51 Cl1 119.4(9) . .
Cl2 C51 H51A 107.5 . .
Cl1 C51 H51A 107.5 . .
Cl2 C51 H51B 107.5 . .
Cl1 C51 H51B 107.5 . .
H51A C51 H51B 107.0 . .

loop_
_geom_bond_atom_site_label_1
_geom_bond_atom_site_label_2
_geom_bond_distance
_geom_bond_site_symmetry_2
Ag1 N7 2.294(4) .
Ag1 N1 2.328(5) .
Ag1 N9 2.449(4) .
Ag1 N3 2.468(4) .
Ag1 N12 2.564(4) 7_575
Ag2 N5 2.279(4) .
Ag2 N11 2.369(4) .
Ag2 N10 2.435(4) .
Ag2 N4 2.502(4) .
Ag2 N2 2.542(5) 8_656
C1 N1 1.340(7) .
C1 C2 1.383(8) .
C1 H1 0.9500 .
C2 N2 1.314(8) .
C2 H2 0.9500 .
C3 N2 1.338(7) .
C3 C4 1.381(7) .
C3 H3 0.9500 .
C4 N1 1.340(7) .
C4 C5 1.488(7) .
C5 N3 1.281(6) .
C5 C6 1.486(8) .
C6 H6A 0.9800 .
C6 H6B 0.9800 .
C6 H6C 0.9800 .
C7 N4 1.272(6) .
C7 C9 1.485(7) .
C7 C8 1.502(7) .
C8 H8A 0.9800 .
C8 H8B 0.9800 .
C8 H8C 0.9800 .
C9 N5 1.358(7) .
C9 C10 1.384(7) .
C10 N6 1.328(8) .
C10 H10 0.9500 .
C11 N6 1.325(8) .
C11 C12 1.379(8) .
C11 H11 0.9500 .
C12 N5 1.334(7) .
C12 H12 0.9500 .
C13 N7 1.334(7) .
C13 C14 1.372(10) .
C13 H13 0.9500 .
C14 N8 1.316(10) .
C14 H14 0.9500 .
C15 N8 1.328(8) .
C15 C16 1.390(8) .
C15 H15 0.9500 .
C16 N7 1.322(7) .
C16 C17 1.496(7) .
C17 N9 1.272(6) .
C17 C18 1.502(7) .
C18 H18A 0.9800 .
C18 H18B 0.9800 .
C18 H18C 0.9800 .
C19 N10 1.283(6) .
C19 C21 1.481(7) .
C19 C20 1.493(7) .
C20 H20A 0.9800 .
C20 H20B 0.9800 .
C20 H20C 0.9800 .
C21 N11 1.340(7) .
C21 C22 1.397(7) .
C22 N12 1.325(7) .
C22 H22 0.9500 .
C23 N12 1.327(8) .
C23 C24 1.386(8) .
C23 H23 0.9500 .
C24 N11 1.336(7) .
C24 H24 0.9500 .
N2 Ag2 2.542(5) 8_655
N3 N4 1.383(6) .
N9 N10 1.380(5) .
N12 Ag1 2.564(4) 7_576
Sb1 F12 1.856(6) .
Sb1 F13 1.857(5) .
Sb1 F13 1.857(5) 2_565
Sb1 F14 1.859(6) .
Sb1 F11 1.873(4) 2_565
Sb1 F11 1.873(4) .
Sb2 F26 1.834(5) .
Sb2 F25 1.834(4) .
Sb2 F24 1.847(5) .
Sb2 F22 1.856(5) .
Sb2 F21 1.860(5) .
Sb2 F23 1.864(4) .
Sb3 Sb3 0.5576(14) 2
Sb3 F33 1.436(11) 2
Sb3 F31 1.638(7) 2
Sb3 F32 1.843(9) 2
Sb3 F33 1.852(11) .
Sb3 F30 1.854(10) .
Sb3 F35 1.860(7) .
Sb3 F34 1.862(7) .
Sb3 F31 1.864(7) .
Sb3 F32 1.870(7) .
Sb3 F34 2.059(8) 2
Sb3 F35 2.209(7) 2
F30 F33 0.619(10) 2
F30 Sb3 2.332(9) 2
F31 F35 1.190(11) 2
F31 Sb3 1.638(7) 2
F31 F34 1.700(12) 2
F32 F32 0.785(16) 2
F32 Sb3 1.843(9) 2
F33 F30 0.619(10) 2
F33 Sb3 1.436(11) 2
F34 F34 1.554(18) 2
F34 F31 1.700(12) 2
F34 Sb3 2.059(8) 2
F35 F31 1.190(11) 2
F35 Sb3 2.209(7) 2
C51 Cl2 1.604(14) .
C51 Cl1 1.775(16) .
C51 H51A 0.9900 .
C51 H51B 0.9900 .

loop_
_geom_torsion_atom_site_label_1
_geom_torsion_atom_site_label_2
_geom_torsion_atom_site_label_3
_geom_torsion_atom_site_label_4
_geom_torsion
_geom_torsion_site_symmetry_1
_geom_torsion_site_symmetry_4
N1 C1 C2 N2 -0.4(11) . .
N2 C3 C4 N1 1.4(8) . .
N2 C3 C4 C5 -179.6(5) . .
N1 C4 C5 N3 5.7(7) . .
C3 C4 C5 N3 -173.3(5) . .
N1 C4 C5 C6 -175.2(5) . .
C3 C4 C5 C6 5.7(8) . .
N4 C7 C9 N5 21.3(7) . .
C8 C7 C9 N5 -159.2(5) . .
N4 C7 C9 C10 -159.1(5) . .
C8 C7 C9 C10 20.3(8) . .
N5 C9 C10 N6 0.1(9) . .
C7 C9 C10 N6 -179.4(6) . .
N6 C11 C12 N5 -0.2(9) . .
N7 C13 C14 N8 3.2(10) . .
N8 C15 C16 N7 2.6(9) . .
N8 C15 C16 C17 -177.8(5) . .
N7 C16 C17 N9 21.5(7) . .
C15 C16 C17 N9 -158.0(5) . .
N7 C16 C17 C18 -158.4(5) . .
C15 C16 C17 C18 22.1(8) . .
N10 C19 C21 N11 7.2(7) . .
C20 C19 C21 N11 -173.4(5) . .
N10 C19 C21 C22 -171.8(5) . .
C20 C19 C21 C22 7.6(7) . .
N11 C21 C22 N12 1.6(8) . .
C19 C21 C22 N12 -179.5(4) . .
N12 C23 C24 N11 0.4(10) . .
C2 C1 N1 C4 1.1(9) . .
C2 C1 N1 Ag1 -177.1(5) . .
C3 C4 N1 C1 -1.6(8) . .
C5 C4 N1 C1 179.4(5) . .
C3 C4 N1 Ag1 176.7(4) . .
C5 C4 N1 Ag1 -2.4(6) . .
N7 Ag1 N1 C1 72.9(6) . .
N9 Ag1 N1 C1 -122.7(5) . .
N3 Ag1 N1 C1 177.7(5) . .
N12 Ag1 N1 C1 -33.6(5) 7_575 .
N7 Ag1 N1 C4 -105.2(4) . .
N9 Ag1 N1 C4 59.2(5) . .
N3 Ag1 N1 C4 -0.4(4) . .
N12 Ag1 N1 C4 148.2(4) 7_575 .
C1 C2 N2 C3 0.1(9) . .
C1 C2 N2 Ag2 179.6(5) . 8_655
C4 C3 N2 C2 -0.6(8) . .
C4 C3 N2 Ag2 -180.0(4) . 8_655
C6 C5 N3 N4 3.9(8) . .
C4 C5 N3 N4 -177.1(4) . .
C6 C5 N3 Ag1 174.9(4) . .
C4 C5 N3 Ag1 -6.1(6) . .
N7 Ag1 N3 C5 147.8(4) . .
N1 Ag1 N3 C5 3.7(4) . .
N9 Ag1 N3 C5 -144.0(4) . .
N12 Ag1 N3 C5 -46.2(4) 7_575 .
N7 Ag1 N3 N4 -41.5(4) . .
N1 Ag1 N3 N4 174.5(4) . .
N9 Ag1 N3 N4 26.7(3) . .
N12 Ag1 N3 N4 124.5(3) 7_575 .
C9 C7 N4 N3 -174.7(4) . .
C8 C7 N4 N3 5.9(8) . .
C9 C7 N4 Ag2 -19.7(6) . .
C8 C7 N4 Ag2 160.9(5) . .
C5 N3 N4 C7 -102.1(6) . .
Ag1 N3 N4 C7 87.2(5) . .
C5 N3 N4 Ag2 105.8(4) . .
Ag1 N3 N4 Ag2 -64.9(4) . .
N5 Ag2 N4 C7 10.7(3) . .
N11 Ag2 N4 C7 -168.3(3) . .
N10 Ag2 N4 C7 -112.3(4) . .
N2 Ag2 N4 C7 112.2(4) 8_656 .
N5 Ag2 N4 N3 163.8(4) . .
N11 Ag2 N4 N3 -15.3(5) . .
N10 Ag2 N4 N3 40.7(4) . .
N2 Ag2 N4 N3 -94.8(4) 8_656 .
C11 C12 N5 C9 1.7(7) . .
C11 C12 N5 Ag2 -169.1(4) . .
C10 C9 N5 C12 -1.7(7) . .
C7 C9 N5 C12 177.9(4) . .
C10 C9 N5 Ag2 169.8(4) . .
C7 C9 N5 Ag2 -10.6(6) . .
N11 Ag2 N5 C12 -10.1(6) . .
N10 Ag2 N5 C12 -110.8(4) . .
N4 Ag2 N5 C12 171.2(4) . .
N2 Ag2 N5 C12 83.3(4) 8_656 .
N11 Ag2 N5 C9 179.3(3) . .
N10 Ag2 N5 C9 78.6(4) . .
N4 Ag2 N5 C9 0.6(3) . .
N2 Ag2 N5 C9 -87.2(4) 8_656 .
C12 C11 N6 C10 -1.3(9) . .
C9 C10 N6 C11 1.3(9) . .
C15 C16 N7 C13 -3.3(7) . .
C17 C16 N7 C13 177.2(5) . .
C15 C16 N7 Ag1 161.7(4) . .
C17 C16 N7 Ag1 -17.8(6) . .
C14 C13 N7 C16 0.6(8) . .
C14 C13 N7 Ag1 -163.0(5) . .
N1 Ag1 N7 C16 177.6(3) . .
N9 Ag1 N7 C16 7.8(3) . .
N3 Ag1 N7 C16 88.2(4) . .
N12 Ag1 N7 C16 -82.1(4) 7_575 .
N1 Ag1 N7 C13 -18.9(6) . .
N9 Ag1 N7 C13 171.3(5) . .
N3 Ag1 N7 C13 -108.3(4) . .
N12 Ag1 N7 C13 81.4(5) 7_575 .
C13 C14 N8 C15 -3.7(10) . .
C16 C15 N8 C14 1.0(9) . .
C16 C17 N9 N10 -173.5(4) . .
C18 C17 N9 N10 6.4(8) . .
C16 C17 N9 Ag1 -13.4(6) . .
C18 C17 N9 Ag1 166.5(5) . .
N7 Ag1 N9 C17 3.7(3) . .
N1 Ag1 N9 C17 -167.4(3) . .
N3 Ag1 N9 C17 -114.5(4) . .
N12 Ag1 N9 C17 107.6(4) 7_575 .
N7 Ag1 N9 N10 162.2(4) . .
N1 Ag1 N9 N10 -8.9(5) . .
N3 Ag1 N9 N10 44.1(3) . .
N12 Ag1 N9 N10 -93.8(3) 7_575 .
C21 C19 N10 N9 -176.3(4) . .
C20 C19 N10 N9 4.3(7) . .
C21 C19 N10 Ag2 -4.7(5) . .
C20 C19 N10 Ag2 176.0(4) . .
C17 N9 N10 C19 -99.8(5) . .
Ag1 N9 N10 C19 102.2(4) . .
C17 N9 N10 Ag2 88.7(5) . .
Ag1 N9 N10 Ag2 -69.3(4) . .
N5 Ag2 N10 C19 150.7(3) . .
N11 Ag2 N10 C19 1.3(3) . .
N4 Ag2 N10 C19 -142.7(4) . .
N2 Ag2 N10 C19 -49.2(4) 8_656 .
N5 Ag2 N10 N9 -37.8(4) . .
N11 Ag2 N10 N9 172.8(4) . .
N4 Ag2 N10 N9 28.8(3) . .
N2 Ag2 N10 N9 122.2(3) 8_656 .
C23 C24 N11 C21 1.5(9) . .
C23 C24 N11 Ag2 -173.4(4) . .
C22 C21 N11 C24 -2.4(7) . .
C19 C21 N11 C24 178.6(5) . .
C22 C21 N11 Ag2 172.9(4) . .
C19 C21 N11 Ag2 -6.1(6) . .
N5 Ag2 N11 C24 62.9(6) . .
N10 Ag2 N11 C24 177.6(5) . .
N4 Ag2 N11 C24 -118.9(5) . .
N2 Ag2 N11 C24 -35.6(5) 8_656 .
N5 Ag2 N11 C21 -112.0(4) . .
N10 Ag2 N11 C21 2.7(3) . .
N4 Ag2 N11 C21 66.2(4) . .
N2 Ag2 N11 C21 149.5(4) 8_656 .
C21 C22 N12 C23 0.4(8) . .
C21 C22 N12 Ag1 -175.7(3) . 7_576
C24 C23 N12 C22 -1.4(8) . .
C24 C23 N12 Ag1 175.6(5) . 7_576
F31 Sb3 F30 Sb3 166.1(7) 2 2
F32 Sb3 F30 Sb3 -91.9(6) 2 2
F35 Sb3 F30 Sb3 -158.8(6) . 2
F34 Sb3 F30 Sb3 111.0(6) . 2
F31 Sb3 F30 Sb3 20.8(6) . 2
F32 Sb3 F30 Sb3 -69.1(6) . 2
F34 Sb3 F30 Sb3 68.7(6) 2 2
F35 Sb3 F30 Sb3 -10.1(5) 2 2
Sb3 Sb3 F31 F35 56.1(5) 2 2
F33 Sb3 F31 F35 -114.8(8) 2 2
F31 Sb3 F31 F35 129.5(8) 2 2
F32 Sb3 F31 F35 -11.0(8) 2 2
F33 Sb3 F31 F35 71.2(7) . 2
F30 Sb3 F31 F35 -109.9(6) . 2
F35 Sb3 F31 F35 -62(54) . 2
F34 Sb3 F31 F35 161.1(6) . 2
F32 Sb3 F31 F35 -20.5(7) . 2
F34 Sb3 F31 F35 134.0(7) 2 2
F33 Sb3 F31 Sb3 -170.8(7) 2 2
F31 Sb3 F31 Sb3 73.4(6) 2 2
F32 Sb3 F31 Sb3 -67.1(5) 2 2
F33 Sb3 F31 Sb3 15.1(5) . 2
F30 Sb3 F31 Sb3 -166.0(4) . 2
F34 Sb3 F31 Sb3 105.1(4) . 2
F32 Sb3 F31 Sb3 -76.6(5) . 2
F34 Sb3 F31 Sb3 77.9(4) 2 2
F35 Sb3 F31 Sb3 -56.1(5) 2 2
Sb3 Sb3 F31 F34 -77.9(4) 2 2
F33 Sb3 F31 F34 111.3(7) 2 2
F31 Sb3 F31 F34 -4.5(5) 2 2
F32 Sb3 F31 F34 -145.0(6) 2 2
F33 Sb3 F31 F34 -62.7(6) . 2
F30 Sb3 F31 F34 116.1(5) . 2
F34 Sb3 F31 F34 27.2(6) . 2
F32 Sb3 F31 F34 -154.5(6) . 2
F35 Sb3 F31 F34 -134.0(7) 2 2
Sb3 Sb3 F32 F32 101(2) 2 2
F33 Sb3 F32 F32 -128(2) 2 2
F33 Sb3 F32 F32 68(2) . 2
F30 Sb3 F32 F32 -112(2) . 2
F35 Sb3 F32 F32 -22(2) . 2
F34 Sb3 F32 F32 130.3(18) 2 2
F35 Sb3 F32 F32 146(2) 2 2
F33 Sb3 F32 Sb3 131.3(6) 2 2
F31 Sb3 F32 Sb3 -100.9(6) 2 2
F33 Sb3 F32 Sb3 -33.4(5) . 2
F30 Sb3 F32 Sb3 146.7(6) . 2
F35 Sb3 F32 Sb3 -123.0(5) . 2
F34 Sb3 F32 Sb3 151(14) . 2
F31 Sb3 F32 Sb3 57.3(4) . 2
F34 Sb3 F32 Sb3 29.2(6) 2 2
F35 Sb3 F32 Sb3 44.6(5) 2 2
F35 Sb3 F33 F30 -25(3) 2 2
F33 Sb3 F33 Sb3 -43(4) 2 2
F31 Sb3 F33 Sb3 -167.9(9) 2 2
F32 Sb3 F33 Sb3 90.3(7) 2 2
F35 Sb3 F33 Sb3 157.3(7) . 2
F34 Sb3 F33 Sb3 -112.5(7) . 2
F31 Sb3 F33 Sb3 -22.3(7) . 2
F32 Sb3 F33 Sb3 67.6(7) . 2
F34 Sb3 F33 Sb3 -69.9(7) 2 2
F35 Sb3 F33 Sb3 8.8(6) 2 2
Sb3 Sb3 F34 F34 27.7(7) 2 2
F33 Sb3 F34 F34 -103.3(7) 2 2
F31 Sb3 F34 F34 127.8(7) 2 2
F32 Sb3 F34 F34 132.4(12) 2 2
F33 Sb3 F34 F34 61.3(7) . 2
F30 Sb3 F34 F34 -118.8(6) . 2
F35 Sb3 F34 F34 150.9(6) . 2
F31 Sb3 F34 F34 -29.4(6) . 2
F35 Sb3 F34 F34 -17.7(7) 2 2
Sb3 Sb3 F34 F31 -100.1(5) 2 2
F33 Sb3 F34 F31 128.9(7) 2 2
F32 Sb3 F34 F31 4.6(14) 2 2
F33 Sb3 F34 F31 -66.5(6) . 2
F30 Sb3 F34 F31 113.4(5) . 2
F35 Sb3 F34 F31 23.1(4) . 2
F31 Sb3 F34 F31 -157.2(2) . 2
F34 Sb3 F34 F31 -127.8(7) 2 2
F35 Sb3 F34 F31 -145.5(4) 2 2
F33 Sb3 F34 Sb3 -131.1(6) 2 2
F31 Sb3 F34 Sb3 100.1(5) 2 2
F32 Sb3 F34 Sb3 104.7(14) 2 2
F33 Sb3 F34 Sb3 33.5(5) . 2
F30 Sb3 F34 Sb3 -146.5(6) . 2
F35 Sb3 F34 Sb3 123.2(5) . 2
F31 Sb3 F34 Sb3 -57.1(4) . 2
F32 Sb3 F34 Sb3 -151(14) . 2
F34 Sb3 F34 Sb3 -27.7(7) 2 2
F35 Sb3 F34 Sb3 -45.4(4) 2 2
Sb3 Sb3 F35 F31 73.6(6) 2 2
F33 Sb3 F35 F31 -115.9(8) 2 2
F32 Sb3 F35 F31 140.2(7) 2 2
F33 Sb3 F35 F31 58.2(7) . 2
F30 Sb3 F35 F31 -120.7(6) . 2
F34 Sb3 F35 F31 -31.7(6) . 2
F32 Sb3 F35 F31 149.9(7) . 2
F34 Sb3 F35 F31 -4.7(7) 2 2
F35 Sb3 F35 F31 130.0(7) 2 2
F33 Sb3 F35 Sb3 170.5(7) 2 2
F31 Sb3 F35 Sb3 -73.6(6) 2 2
F32 Sb3 F35 Sb3 66.7(6) 2 2
F33 Sb3 F35 Sb3 -15.4(5) . 2
F30 Sb3 F35 Sb3 165.8(4) . 2
F34 Sb3 F35 Sb3 -105.3(4) . 2
F32 Sb3 F35 Sb3 76.3(5) . 2
F34 Sb3 F35 Sb3 -78.2(4) 2 2
F35 Sb3 F35 Sb3 56.43(17) 2 2
